data_7102186
loop_
_publ_author_name
'Gopee, Hemant'
'Petersen, Bo M'
'Bond, Andrew D'
'Jeppesen, Jan O'

_publ_section_title
;
 A bromine catalysed dimerisation of
 alpha,alpha'-dihalomonopyrrolo-TTF.
;
_journal_issue 40
_journal_name_full 'Chemical communications (Cambridge, England)'
_journal_page_first 4110
_journal_page_last 4112
_journal_paper_doi 10.1039/b708191j
_journal_year 2007
_chemical_formula_moiety 'C19 H25 Br2 N S6'
_chemical_formula_sum 'C19 H25 Br2 N S6'
_chemical_formula_weight 619.58
_space_group_IT_number 14
_symmetry_cell_setting monoclinic
_symmetry_space_group_name_Hall '-P 2ybc'
_symmetry_space_group_name_H-M 'P 1 21/c 1'
_atom_sites_solution_hydrogens geom
_atom_sites_solution_primary direct
_atom_sites_solution_secondary difmap
_cell_angle_alpha 90.00
_cell_angle_beta 94.597(2)
_cell_angle_gamma 90.00
_cell_formula_units_Z 4
_cell_length_a 17.5630(9)
_cell_length_b 8.0200(4)
_cell_length_c 17.9855(9)
_cell_measurement_reflns_used 4845
_cell_measurement_temperature 180(2)
_cell_measurement_theta_max 19.40
_cell_measurement_theta_min 2.98
_cell_volume 2525.2(2)
_computing_cell_refinement 'SAINT v.7.06a (Bruker, 2003)'
_computing_data_collection 'APEX2 v.1.0-22 (Bruker-Nonius, 2004)'
_computing_data_reduction 'SAINT v.7.06a (Bruker, 2003)'
_computing_molecular_graphics 'SHELXTL v.6.10 (Sheldrick, 2000)'
_computing_publication_material 'SHELXTL v.6.10 (Sheldrick, 2000)'
_computing_structure_refinement 'SHELXTL v.6.10 (Sheldrick, 2000)'
_computing_structure_solution 'SHELXTL v.6.10 (Sheldrick, 2000)'
_diffrn_ambient_temperature 180(2)
_diffrn_measured_fraction_theta_full 0.971
_diffrn_measured_fraction_theta_max 0.971
_diffrn_measurement_device_type 'Bruker-Nonius X8APEX-II CCD'
_diffrn_measurement_method 'thin-slice \w and \f scans'
_diffrn_radiation_monochromator graphite
_diffrn_radiation_source 'fine-focus sealed tube'
_diffrn_radiation_type MoK\a
_diffrn_radiation_wavelength 0.71073
_diffrn_reflns_av_R_equivalents 0.0784
_diffrn_reflns_av_sigmaI/netI 0.0788
_diffrn_reflns_limit_h_max 20
_diffrn_reflns_limit_h_min -17
_diffrn_reflns_limit_k_max 9
_diffrn_reflns_limit_k_min -9
_diffrn_reflns_limit_l_max 21
_diffrn_reflns_limit_l_min -21
_diffrn_reflns_number 33371
_diffrn_reflns_theta_full 24.71
_diffrn_reflns_theta_max 24.71
_diffrn_reflns_theta_min 3.54
_diffrn_standards_number 0
_exptl_absorpt_coefficient_mu 3.714
_exptl_absorpt_correction_T_max 0.929
_exptl_absorpt_correction_T_min 0.489
_exptl_absorpt_correction_type multi-scan
_exptl_absorpt_process_details
;
SADABS v.2.10 (Sheldrick, 2003)
Ratio of minimum to maximum apparent transmission: 0.526846
;
_exptl_crystal_colour yellow
_exptl_crystal_density_diffrn 1.630
_exptl_crystal_density_method 'not measured'
_exptl_crystal_description lath
_exptl_crystal_F_000 1248
_exptl_crystal_size_max 0.25
_exptl_crystal_size_mid 0.15
_exptl_crystal_size_min 0.02
_refine_diff_density_max 0.366
_refine_diff_density_min -0.529
_refine_diff_density_rms 0.092
_refine_ls_extinction_method none
_refine_ls_goodness_of_fit_ref 1.001
_refine_ls_hydrogen_treatment constr
_refine_ls_matrix_type full
_refine_ls_number_parameters 256
_refine_ls_number_reflns 4187
_refine_ls_number_restraints 0
_refine_ls_restrained_S_all 1.001
_refine_ls_R_factor_all 0.0943
_refine_ls_R_factor_gt 0.0414
_refine_ls_shift/su_max 0.001
_refine_ls_shift/su_mean 0.000
_refine_ls_structure_factor_coef Fsqd
_refine_ls_weighting_details 'calc w=1/[\s^2^(Fo^2^)+(0.0471P)^2^] where P=(Fo^2^+2Fc^2^)/3'
_refine_ls_weighting_scheme calc
_refine_ls_wR_factor_gt 0.0824
_refine_ls_wR_factor_ref 0.0984
_reflns_number_gt 2641
_reflns_number_total 4187
_reflns_threshold_expression I>2\s(I)
_cod_data_source_file b708191j.txt
_cod_data_source_block 3a
_cod_original_sg_symbol_H-M 'P 21/c'
_cod_database_code 7102186

loop_
_symmetry_equiv_pos_as_xyz
'x, y, z'
'-x, y+1/2, -z+1/2'
'-x, -y, -z'
'x, -y-1/2, z-1/2'

loop_
_atom_site_label
_atom_site_type_symbol
_atom_site_fract_x
_atom_site_fract_y
_atom_site_fract_z
_atom_site_U_iso_or_equiv
_atom_site_adp_type
_atom_site_occupancy
_atom_site_symmetry_multiplicity
_atom_site_calc_flag
_atom_site_refinement_flags
Br1 Br 0.32830(3) 0.89007(6) 0.40312(3) 0.04838(19) Uani 1 1 d .
Br2 Br 0.49424(4) 0.82544(7) 0.68805(3) 0.0568(2) Uani 1 1 d .
S1 S 0.51579(8) 0.67684(16) 0.38706(6) 0.0439(4) Uani 1 1 d .
S2 S 0.60395(8) 0.64348(15) 0.53733(6) 0.0432(4) Uani 1 1 d .
S3 S 0.66162(8) 0.52308(16) 0.31057(6) 0.0457(4) Uani 1 1 d .
S4 S 0.74513(8) 0.48863(15) 0.45681(6) 0.0413(4) Uani 1 1 d .
S5 S 0.80253(8) 0.57241(14) 0.22933(6) 0.0418(4) Uani 1 1 d .
S6 S 0.89976(8) 0.52944(14) 0.39718(7) 0.0407(3) Uani 1 1 d .
N1 N 0.4056(2) 0.8693(4) 0.5493(2) 0.0379(10) Uani 1 1 d .
C1 C 0.4079(3) 0.8378(5) 0.4748(2) 0.0364(13) Uani 1 1 d .
C2 C 0.4722(3) 0.8133(5) 0.5847(2) 0.0382(13) Uani 1 1 d .
C3 C 0.4755(3) 0.7635(5) 0.4640(2) 0.0348(12) Uani 1 1 d .
C4 C 0.5163(3) 0.7464(5) 0.5335(2) 0.0361(12) Uani 1 1 d .
C5 C 0.6005(3) 0.6161(5) 0.4397(2) 0.0353(12) Uani 1 1 d .
C6 C 0.6593(3) 0.5504(5) 0.4075(2) 0.0366(12) Uani 1 1 d .
C7 C 0.7611(3) 0.5490(5) 0.3136(2) 0.0376(13) Uani 1 1 d .
C8 C 0.8008(3) 0.5314(5) 0.3809(3) 0.0367(12) Uani 1 1 d .
C9 C 0.7545(3) 0.7607(6) 0.1941(3) 0.0458(14) Uani 1 1 d .
H9A H 0.7670 0.7791 0.1420 0.055 Uiso 1 1 calc R
H9B H 0.6986 0.7437 0.1934 0.055 Uiso 1 1 calc R
C10 C 0.7759(3) 0.9175(5) 0.2397(3) 0.0495(15) Uani 1 1 d .
H10A H 0.7471 1.0133 0.2170 0.059 Uiso 1 1 calc R
H10B H 0.7598 0.9024 0.2908 0.059 Uiso 1 1 calc R
C11 C 0.8600(3) 0.9588(5) 0.2448(3) 0.0450(14) Uani 1 1 d .
H11A H 0.8770 0.9631 0.1937 0.054 Uiso 1 1 calc R
H11B H 0.8883 0.8673 0.2717 0.054 Uiso 1 1 calc R
C12 C 0.8815(4) 1.1218(6) 0.2838(3) 0.0545(17) Uani 1 1 d .
H12A H 0.8542 1.2143 0.2568 0.065 Uiso 1 1 calc R
H12B H 0.8646 1.1187 0.3350 0.065 Uiso 1 1 calc R
C13 C 0.9661(4) 1.1561(6) 0.2880(3) 0.0607(17) Uani 1 1 d .
H13A H 0.9773 1.2580 0.3169 0.091 Uiso 1 1 calc R
H13B H 0.9823 1.1704 0.2375 0.091 Uiso 1 1 calc R
H13C H 0.9938 1.0621 0.3123 0.091 Uiso 1 1 calc R
C14 C 0.9132(3) 0.6648(5) 0.4781(2) 0.0384(13) Uani 1 1 d .
H14A H 0.8840 0.6191 0.5184 0.046 Uiso 1 1 calc R
H14B H 0.9679 0.6648 0.4962 0.046 Uiso 1 1 calc R
C15 C 0.8879(3) 0.8425(5) 0.4623(2) 0.0378(13) Uani 1 1 d .
H15A H 0.9175 0.8894 0.4226 0.045 Uiso 1 1 calc R
H15B H 0.8332 0.8432 0.4439 0.045 Uiso 1 1 calc R
C16 C 0.8991(3) 0.9506(5) 0.5308(2) 0.0434(14) Uani 1 1 d .
H16A H 0.9532 0.9442 0.5507 0.052 Uiso 1 1 calc R
H16B H 0.8675 0.9062 0.5695 0.052 Uiso 1 1 calc R
C17 C 0.8781(3) 1.1329(5) 0.5164(2) 0.0411(13) Uani 1 1 d .
H17A H 0.8239 1.1396 0.4967 0.049 Uiso 1 1 calc R
H17B H 0.9097 1.1775 0.4778 0.049 Uiso 1 1 calc R
C18 C 0.8898(3) 1.2413(6) 0.5863(2) 0.0526(16) Uani 1 1 d .
H18A H 0.8761 1.3569 0.5737 0.079 Uiso 1 1 calc R
H18B H 0.9434 1.2361 0.6059 0.079 Uiso 1 1 calc R
H18C H 0.8573 1.2002 0.6242 0.079 Uiso 1 1 calc R
C19 C 0.3428(3) 0.9529(6) 0.5853(3) 0.0480(14) Uani 1 1 d .
H19A H 0.3169 1.0318 0.5501 0.072 Uiso 1 1 calc R
H19B H 0.3638 1.0130 0.6297 0.072 Uiso 1 1 calc R
H19C H 0.3062 0.8691 0.5997 0.072 Uiso 1 1 calc R

loop_
_atom_site_aniso_label
_atom_site_aniso_U_11
_atom_site_aniso_U_22
_atom_site_aniso_U_33
_atom_site_aniso_U_23
_atom_site_aniso_U_13
_atom_site_aniso_U_12
Br1 0.0455(4) 0.0535(3) 0.0454(3) 0.0048(2) -0.0007(3) 0.0049(3)
Br2 0.0619(5) 0.0740(4) 0.0342(3) -0.0085(3) 0.0024(3) -0.0067(3)
S1 0.0418(10) 0.0571(8) 0.0324(7) -0.0010(6) 0.0015(6) 0.0032(7)
S2 0.0452(10) 0.0498(8) 0.0339(7) 0.0028(6) -0.0004(6) 0.0022(7)
S3 0.0439(11) 0.0550(8) 0.0379(7) -0.0053(6) 0.0017(6) -0.0035(7)
S4 0.0412(10) 0.0429(7) 0.0399(7) 0.0050(6) 0.0038(6) 0.0010(6)
S5 0.0504(11) 0.0380(7) 0.0373(7) -0.0038(5) 0.0062(6) 0.0023(6)
S6 0.0405(10) 0.0354(7) 0.0460(8) -0.0026(6) 0.0021(6) 0.0025(6)
N1 0.034(3) 0.041(2) 0.040(2) -0.0026(18) 0.007(2) -0.003(2)
C1 0.040(4) 0.036(3) 0.033(3) 0.001(2) -0.001(2) -0.003(3)
C2 0.048(4) 0.038(3) 0.029(3) -0.005(2) 0.003(3) -0.006(3)
C3 0.043(4) 0.035(3) 0.027(3) 0.001(2) 0.005(2) -0.005(3)
C4 0.034(4) 0.040(3) 0.034(3) 0.002(2) -0.002(2) -0.003(2)
C5 0.042(4) 0.030(3) 0.034(3) 0.003(2) 0.002(2) -0.005(2)
C6 0.038(4) 0.036(3) 0.036(3) 0.002(2) 0.007(2) -0.001(2)
C7 0.045(4) 0.027(3) 0.041(3) -0.002(2) 0.002(3) 0.001(2)
C8 0.038(4) 0.027(3) 0.045(3) -0.004(2) 0.006(2) 0.004(2)
C9 0.045(4) 0.050(3) 0.043(3) 0.006(2) 0.000(3) 0.006(3)
C10 0.065(5) 0.032(3) 0.051(3) 0.002(2) 0.005(3) 0.013(3)
C11 0.061(5) 0.032(3) 0.042(3) 0.001(2) 0.005(3) 0.004(3)
C12 0.084(6) 0.036(3) 0.042(3) 0.004(2) 0.002(3) 0.009(3)
C13 0.081(6) 0.050(3) 0.051(3) -0.006(3) 0.002(3) -0.011(3)
C14 0.044(4) 0.036(3) 0.035(3) 0.000(2) -0.004(2) -0.005(2)
C15 0.043(4) 0.036(3) 0.034(3) -0.002(2) -0.002(2) -0.001(2)
C16 0.056(4) 0.036(3) 0.038(3) -0.001(2) 0.007(3) -0.001(3)
C17 0.048(4) 0.036(3) 0.039(3) 0.002(2) 0.000(2) -0.004(2)
C18 0.078(5) 0.035(3) 0.045(3) -0.001(2) 0.007(3) -0.008(3)
C19 0.048(4) 0.045(3) 0.052(3) -0.009(2) 0.012(3) -0.004(3)

loop_
_atom_type_symbol
_atom_type_description
_atom_type_scat_dispersion_real
_atom_type_scat_dispersion_imag
_atom_type_scat_source
C C 0.0033 0.0016 'International Tables Vol C Tables 4.2.6.8 and 6.1.1.4'
H H 0.0000 0.0000 'International Tables Vol C Tables 4.2.6.8 and 6.1.1.4'
N N 0.0061 0.0033 'International Tables Vol C Tables 4.2.6.8 and 6.1.1.4'
S S 0.1246 0.1234 'International Tables Vol C Tables 4.2.6.8 and 6.1.1.4'
Br Br -0.2901 2.4595 'International Tables Vol C Tables 4.2.6.8 and 6.1.1.4'

loop_
_geom_angle_atom_site_label_1
_geom_angle_atom_site_label_2
_geom_angle_atom_site_label_3
_geom_angle
C3 S1 C5 93.6(2)
C4 S2 C5 93.4(2)
C7 S3 C6 93.2(2)
C6 S4 C8 93.5(2)
C7 S5 C9 100.3(2)
C8 S6 C14 101.1(2)
C2 N1 C1 107.8(4)
C2 N1 C19 125.9(4)
C1 N1 C19 126.3(4)
C3 C1 N1 108.5(4)
C3 C1 Br1 127.9(4)
N1 C1 Br1 123.7(4)
C4 C2 N1 109.2(4)
C4 C2 Br2 127.6(4)
N1 C2 Br2 123.3(4)
C1 C3 C4 107.8(4)
C1 C3 S1 134.6(4)
C4 C3 S1 117.3(4)
C2 C4 C3 106.7(5)
C2 C4 S2 135.2(4)
C3 C4 S2 118.0(4)
C6 C5 S1 121.7(4)
C6 C5 S2 121.0(4)
S1 C5 S2 117.3(3)
C5 C6 S4 123.8(4)
C5 C6 S3 124.0(4)
S4 C6 S3 112.2(3)
C8 C7 S5 124.6(4)
C8 C7 S3 117.1(4)
S5 C7 S3 117.9(3)
C7 C8 S6 126.0(4)
C7 C8 S4 115.6(4)
S6 C8 S4 118.2(3)
C10 C9 S5 114.0(3)
C10 C9 H9A 108.7
S5 C9 H9A 108.7
C10 C9 H9B 108.7
S5 C9 H9B 108.7
H9A C9 H9B 107.6
C11 C10 C9 114.2(4)
C11 C10 H10A 108.7
C9 C10 H10A 108.7
C11 C10 H10B 108.7
C9 C10 H10B 108.7
H10A C10 H10B 107.6
C10 C11 C12 115.1(4)
C10 C11 H11A 108.5
C12 C11 H11A 108.5
C10 C11 H11B 108.5
C12 C11 H11B 108.5
H11A C11 H11B 107.5
C13 C12 C11 112.8(4)
C13 C12 H12A 109.0
C11 C12 H12A 109.0
C13 C12 H12B 109.0
C11 C12 H12B 109.0
H12A C12 H12B 107.8
C12 C13 H13A 109.5
C12 C13 H13B 109.5
H13A C13 H13B 109.5
C12 C13 H13C 109.5
H13A C13 H13C 109.5
H13B C13 H13C 109.5
C15 C14 S6 113.3(3)
C15 C14 H14A 108.9
S6 C14 H14A 108.9
C15 C14 H14B 108.9
S6 C14 H14B 108.9
H14A C14 H14B 107.7
C16 C15 C14 111.8(4)
C16 C15 H15A 109.2
C14 C15 H15A 109.2
C16 C15 H15B 109.2
C14 C15 H15B 109.2
H15A C15 H15B 107.9
C15 C16 C17 113.5(4)
C15 C16 H16A 108.9
C17 C16 H16A 108.9
C15 C16 H16B 108.9
C17 C16 H16B 108.9
H16A C16 H16B 107.7
C16 C17 C18 113.0(4)
C16 C17 H17A 109.0
C18 C17 H17A 109.0
C16 C17 H17B 109.0
C18 C17 H17B 109.0
H17A C17 H17B 107.8
C17 C18 H18A 109.5
C17 C18 H18B 109.5
H18A C18 H18B 109.5
C17 C18 H18C 109.5
H18A C18 H18C 109.5
H18B C18 H18C 109.5
N1 C19 H19A 109.5
N1 C19 H19B 109.5
H19A C19 H19B 109.5
N1 C19 H19C 109.5
H19A C19 H19C 109.5
H19B C19 H19C 109.5

loop_
_geom_bond_atom_site_label_1
_geom_bond_atom_site_label_2
_geom_bond_distance
Br1 C1 1.872(5)
Br2 C2 1.871(4)
S1 C3 1.747(5)
S1 C5 1.766(5)
S2 C4 1.743(5)
S2 C5 1.767(4)
S3 C7 1.757(5)
S3 C6 1.761(4)
S4 C6 1.758(5)
S4 C8 1.776(5)
S5 C7 1.744(5)
S5 C9 1.819(5)
S6 C8 1.740(5)
S6 C14 1.816(4)
N1 C2 1.362(6)
N1 C1 1.367(5)
N1 C19 1.484(6)
C1 C3 1.356(7)
C2 C4 1.359(6)
C3 C4 1.397(6)
C5 C6 1.332(6)
C7 C8 1.353(6)
C9 C10 1.532(6)
C9 H9A 0.990
C9 H9B 0.990
C10 C11 1.509(7)
C10 H10A 0.990
C10 H10B 0.990
C11 C12 1.517(6)
C11 H11A 0.990
C11 H11B 0.990
C12 C13 1.507(8)
C12 H12A 0.990
C12 H12B 0.990
C13 H13A 0.980
C13 H13B 0.980
C13 H13C 0.980
C14 C15 1.513(6)
C14 H14A 0.990
C14 H14B 0.990
C15 C16 1.507(6)
C15 H15A 0.990
C15 H15B 0.990
C16 C17 1.524(6)
C16 H16A 0.990
C16 H16B 0.990
C17 C18 1.529(6)
C17 H17A 0.990
C17 H17B 0.990
C18 H18A 0.980
C18 H18B 0.980
C18 H18C 0.980
C19 H19A 0.980
C19 H19B 0.980
C19 H19C 0.980

loop_
_geom_torsion_atom_site_label_1
_geom_torsion_atom_site_label_2
_geom_torsion_atom_site_label_3
_geom_torsion_atom_site_label_4
_geom_torsion
C2 N1 C1 C3 -0.2(5)
C19 N1 C1 C3 178.5(4)
C2 N1 C1 Br1 179.1(3)
C19 N1 C1 Br1 -2.1(6)
C1 N1 C2 C4 -0.2(5)
C19 N1 C2 C4 -179.0(4)
C1 N1 C2 Br2 -178.6(3)
C19 N1 C2 Br2 2.6(7)
N1 C1 C3 C4 0.6(5)
Br1 C1 C3 C4 -178.8(3)
N1 C1 C3 S1 175.1(4)
Br1 C1 C3 S1 -4.2(8)
C5 S1 C3 C1 -178.3(5)
C5 S1 C3 C4 -4.2(4)
N1 C2 C4 C3 0.6(5)
Br2 C2 C4 C3 178.9(3)
N1 C2 C4 S2 -175.9(4)
Br2 C2 C4 S2 2.4(8)
C1 C3 C4 C2 -0.7(5)
S1 C3 C4 C2 -176.3(3)
C1 C3 C4 S2 176.5(3)
S1 C3 C4 S2 0.9(5)
C5 S2 C4 C2 179.1(5)
C5 S2 C4 C3 2.9(4)
C3 S1 C5 C6 -174.5(4)
C3 S1 C5 S2 6.3(3)
C4 S2 C5 C6 174.8(4)
C4 S2 C5 S1 -5.9(3)
S1 C5 C6 S4 179.6(2)
S2 C5 C6 S4 -1.1(6)
S1 C5 C6 S3 2.3(6)
S2 C5 C6 S3 -178.5(2)
C8 S4 C6 C5 -149.9(4)
C8 S4 C6 S3 27.7(3)
C7 S3 C6 C5 149.4(4)
C7 S3 C6 S4 -28.2(3)
C9 S5 C7 C8 -127.0(4)
C9 S5 C7 S3 60.4(3)
C6 S3 C7 C8 17.9(4)
C6 S3 C7 S5 -169.0(3)
S5 C7 C8 S6 0.3(6)
S3 C7 C8 S6 172.9(2)
S5 C7 C8 S4 -173.9(2)
S3 C7 C8 S4 -1.2(5)
C14 S6 C8 C7 135.3(4)
C14 S6 C8 S4 -50.6(3)
C6 S4 C8 C7 -16.1(4)
C6 S4 C8 S6 169.3(3)
C7 S5 C9 C10 67.2(4)
S5 C9 C10 C11 58.9(5)
C9 C10 C11 C12 174.8(4)
C10 C11 C12 C13 179.5(4)
C8 S6 C14 C15 -64.3(4)
S6 C14 C15 C16 179.4(4)
C14 C15 C16 C17 177.0(4)
C15 C16 C17 C18 -179.9(4)

loop_
_cod_related_entry_id
_cod_related_entry_database
_cod_related_entry_code
1 ChemSpider 21149603
